data_7709493
loop_
_publ_author_name
'Saab, Marina'
'Nelson, David J.'
'Leech, Matthew C.'
'Lam, Kevin'
'Nolan, Steven P.'
'Nahra, Fady'
'Van Hecke, Kristof'

_publ_section_title
;
 Reactions of N-heterocyclic carbene-based chalcogenoureas with halogens:
 a diverse range of outcomes
;
_journal_name_full 'Dalton Transactions'
_journal_paper_doi 10.1039/D2DT00010E
_journal_year 2022
_chemical_formula_moiety 'C27 H36 Br2 N2 Se'
_chemical_formula_sum 'C27 H36 Br2 N2 Se'
_chemical_formula_weight 627.34
_space_group_crystal_system orthorhombic
_space_group_IT_number 62
_space_group_name_Hall '-P 2ac 2n'
_space_group_name_H-M_alt 'P n m a'
_atom_sites_solution_hydrogens geom
_atom_sites_solution_primary dual
_audit_creation_date 2020-01-31
_audit_creation_method
;
Olex2 1.2
(compiled 2018.05.29 svn.r3508 for OlexSys, GUI svn.r5506)
;
_audit_update_record
;
2021-11-12 deposited with the CCDC.	2022-02-07 downloaded from the CCDC.
;
_cell_angle_alpha 90
_cell_angle_beta 90
_cell_angle_gamma 90
_cell_formula_units_Z 4
_cell_length_a 12.3667(2)
_cell_length_b 20.3331(4)
_cell_length_c 10.4430(2)
_cell_measurement_reflns_used 5307
_cell_measurement_temperature 100(1)
_cell_measurement_theta_max 73.3900
_cell_measurement_theta_min 4.3190
_cell_volume 2625.93(8)
_computing_cell_refinement 'CrysAlisPro 1.171.39.46 (Rigaku OD, 2018)'
_computing_data_collection 'CrysAlisPro 1.171.39.46 (Rigaku OD, 2018)'
_computing_data_reduction 'CrysAlisPro 1.171.39.46 (Rigaku OD, 2018)'
_computing_molecular_graphics 'Olex2 (Dolomanov et al., 2009)'
_computing_publication_material 'Olex2 (Dolomanov et al., 2009)'
_computing_structure_refinement 'ShelXL (Sheldrick, 2015)'
_computing_structure_solution 'ShelXT (Sheldrick, 2015)'
_diffrn_ambient_temperature 100(1)
_diffrn_detector 'CCD plate'
_diffrn_detector_area_resol_mean 10.4839
_diffrn_detector_type Atlas
_diffrn_measured_fraction_theta_full 1.000
_diffrn_measured_fraction_theta_max 0.979
_diffrn_measurement_details
;
List of Runs (angles in degrees, time in seconds):

  # Type    Start    End  Width  t~exp~   \w     \q     \k     \f   Frames
#--------------------------------------------------------------------------
  1  \w   -115.00 -14.00   1.00    1.00    --  -41.68 -57.00 150.00  101
  2  \w     27.00  98.00   1.00    1.00    --   41.68-125.00 -30.00   71
  3  \w      6.00  83.00   1.00    1.00    --   41.68 -99.00  90.00   77
  4  \w     30.00 139.00   1.00    1.00    --  106.01 -77.00-150.00  109
  5  \w     97.00 178.00   1.00    1.00    --  106.01 125.00  90.00   81
  6  \w    103.00 178.00   1.00    1.00    --  106.01  77.00   0.00   75
  7  \w     77.00 178.00   1.00    1.00    --  106.01  61.00 -90.00  101
  8  \w   -115.00 -14.00   1.00    1.00    --  -41.68 -57.00-120.00  101
  9  \w   -115.00 -14.00   1.00    1.00    --  -41.68 -57.00  90.00  101
 10  \w   -115.00 -14.00   1.00    1.00    --  -41.68 -57.00   0.00  101
;
_diffrn_measurement_device 'four-circle diffractometer'
_diffrn_measurement_device_type 'SuperNova, Dual, Cu at home/near, Atlas'
_diffrn_measurement_method '\w scans'
_diffrn_orient_matrix_type 'CrysAlisPro convention (1999,Acta A55,543-557)'
_diffrn_orient_matrix_UB_11 0.0867810000
_diffrn_orient_matrix_UB_12 0.0165528000
_diffrn_orient_matrix_UB_13 0.1008896000
_diffrn_orient_matrix_UB_21 -0.0033063000
_diffrn_orient_matrix_UB_22 -0.0715312000
_diffrn_orient_matrix_UB_23 0.0484361000
_diffrn_orient_matrix_UB_31 0.0893801000
_diffrn_orient_matrix_UB_32 -0.0186923000
_diffrn_orient_matrix_UB_33 -0.0960320000
_diffrn_radiation_monochromator mirror
_diffrn_radiation_probe x-ray
_diffrn_radiation_type CuK\a
_diffrn_radiation_wavelength 1.54184
_diffrn_reflns_av_R_equivalents 0.0476
_diffrn_reflns_av_unetI/netI 0.0405
_diffrn_reflns_Laue_measured_fraction_full 1.000
_diffrn_reflns_Laue_measured_fraction_max 0.979
_diffrn_reflns_limit_h_max 14
_diffrn_reflns_limit_h_min -14
_diffrn_reflns_limit_k_max 22
_diffrn_reflns_limit_k_min -24
_diffrn_reflns_limit_l_max 12
_diffrn_reflns_limit_l_min -12
_diffrn_reflns_number 12990
_diffrn_reflns_point_group_measured_fraction_full 1.000
_diffrn_reflns_point_group_measured_fraction_max 0.979
_diffrn_reflns_theta_full 67.684
_diffrn_reflns_theta_max 73.786
_diffrn_reflns_theta_min 4.349
_diffrn_source 'micro-focus sealed X-ray tube'
_diffrn_source_type 'SuperNova (Cu) X-ray Source'
_exptl_absorpt_coefficient_mu 5.620
_exptl_absorpt_correction_T_max 1.00000
_exptl_absorpt_correction_T_min 0.42480
_exptl_absorpt_correction_type multi-scan
_exptl_absorpt_process_details
;
CrysAlisPro 1.171.39.46 (Rigaku Oxford Diffraction, 2018)
Empirical absorption correction using spherical harmonics,
 implemented in SCALE3 ABSPACK scaling algorithm.
;
_exptl_crystal_colour orange
_exptl_crystal_colour_primary orange
_exptl_crystal_density_diffrn 1.587
_exptl_crystal_description hexagonal
_exptl_crystal_F_000 1264
_exptl_crystal_size_max 0.095
_exptl_crystal_size_mid 0.061
_exptl_crystal_size_min 0.039
_refine_diff_density_max 0.492
_refine_diff_density_min -0.486
_refine_diff_density_rms 0.086
_refine_ls_extinction_method none
_refine_ls_goodness_of_fit_ref 1.015
_refine_ls_hydrogen_treatment constr
_refine_ls_matrix_type full
_refine_ls_number_parameters 155
_refine_ls_number_reflns 2675
_refine_ls_number_restraints 0
_refine_ls_restrained_S_all 1.015
_refine_ls_R_factor_all 0.0433
_refine_ls_R_factor_gt 0.0294
_refine_ls_shift/su_max 0.001
_refine_ls_shift/su_mean 0.000
_refine_ls_structure_factor_coef Fsqd
_refine_ls_weighting_details 'w=1/[\s^2^(Fo^2^)+(0.0269P)^2^+0.2359P] where P=(Fo^2^+2Fc^2^)/3'
_refine_ls_weighting_scheme calc
_refine_ls_wR_factor_gt 0.0584
_refine_ls_wR_factor_ref 0.0636
_reflns_Friedel_coverage 0.000
_reflns_number_gt 2161
_reflns_number_total 2675
_reflns_threshold_expression 'I > 2\s(I)'
_cod_data_source_file d2dt00010e2.cif
_cod_data_source_block ms198
_cod_database_code 7709493
_shelx_shelxl_version_number 2018/3
_chemical_oxdiff_formula 'C27 H36 Br2 N2 Se'
_shelx_space_group_comment
;
The symmetry employed for this shelxl refinement is uniquely defined
by the following loop, which should always be used as a source of
symmetry information in preference to the above space-group names.
They are only intended as comments.
;
_reflns_odcompleteness_completeness 99.96
_reflns_odcompleteness_iscentric 1
_reflns_odcompleteness_theta 66.97
_olex2_refinement_description
;
1. Fixed Uiso
 At 1.2 times of:
  All C(H) groups
 At 1.5 times of:
  All C(H,H,H) groups
2.a Ternary CH refined with riding coordinates:
 C12(H12), C9(H9)
2.b Aromatic/amide H refined with riding coordinates:
 C2(H2), C7(H7), C5(H5), C6(H6)
2.c Idealised Me refined as rotating group:
 C13(H13A,H13B,H13C), C11(H11A,H11B,H11C), C10(H10A,H10B,H10C), C14(H14A,H14B,
 H14C)
;
_olex2_date_sample_data_collection 2019-10-01
_olex2_exptl_crystal_mounting_method 'mounted on a LithoLoop'
_olex2_submission_special_instructions 'No special instructions were received'
_oxdiff_exptl_absorpt_empirical_details
;
Empirical correction (ABSPACK) includes:
- Absorption correction using spherical harmonics
- Frame scaling
;
_oxdiff_exptl_absorpt_empirical_full_max 2.388
_oxdiff_exptl_absorpt_empirical_full_min 0.408

loop_
_space_group_symop_operation_xyz
'x, y, z'
'-x+1/2, -y, z+1/2'
'-x, y+1/2, -z'
'x+1/2, -y+1/2, -z+1/2'
'-x, -y, -z'
'x-1/2, y, -z-1/2'
'x, -y-1/2, z'
'-x-1/2, y-1/2, z-1/2'

loop_
_atom_site_label
_atom_site_type_symbol
_atom_site_fract_x
_atom_site_fract_y
_atom_site_fract_z
_atom_site_U_iso_or_equiv
_atom_site_adp_type
_atom_site_occupancy
_atom_site_site_symmetry_order
_atom_site_calc_flag
_atom_site_refinement_flags_posn
_atom_site_refinement_flags_adp
_atom_site_refinement_flags_occupancy
_atom_site_disorder_assembly
_atom_site_disorder_group
Se1 Se 0.76482(3) 0.750000 0.30892(4) 0.01475(11) Uani 1 2 d S T P . .
Br2 Br 0.67937(3) 0.750000 0.07558(4) 0.02119(11) Uani 1 2 d S T P . .
Br1 Br 0.86264(3) 0.750000 0.51894(4) 0.02447(12) Uani 1 2 d S T P . .
N1 N 0.55927(15) 0.69643(9) 0.3964(2) 0.0114(5) Uani 1 1 d . . . . .
C2 C 0.45532(19) 0.71680(11) 0.4232(2) 0.0128(5) Uani 1 1 d . . . . .
H2 H 0.394793 0.689168 0.438743 0.015 Uiso 1 1 calc R . . . .
C3 C 0.59341(19) 0.62786(11) 0.4075(2) 0.0119(5) Uani 1 1 d . . . . .
C1 C 0.6224(3) 0.750000 0.3772(3) 0.0115(7) Uani 1 2 d S T P . .
C4 C 0.57642(19) 0.58604(11) 0.3036(3) 0.0148(6) Uani 1 1 d . . . . .
C12 C 0.5221(2) 0.60686(12) 0.1811(3) 0.0189(6) Uani 1 1 d . . . . .
H12 H 0.519405 0.656004 0.179517 0.023 Uiso 1 1 calc R . . . .
C7 C 0.66064(19) 0.54116(12) 0.5379(3) 0.0176(6) Uani 1 1 d . . . . .
H7 H 0.689079 0.525174 0.616503 0.021 Uiso 1 1 calc R . . . .
C9 C 0.6386(2) 0.65254(11) 0.6418(3) 0.0173(6) Uani 1 1 d . . . . .
H9 H 0.652167 0.698158 0.609813 0.021 Uiso 1 1 calc R . . . .
C8 C 0.63260(19) 0.60739(11) 0.5266(3) 0.0145(6) Uani 1 1 d . . . . .
C5 C 0.6062(2) 0.52019(11) 0.3215(3) 0.0188(6) Uani 1 1 d . . . . .
H5 H 0.597736 0.489904 0.253005 0.023 Uiso 1 1 calc R . . . .
C6 C 0.6474(2) 0.49856(12) 0.4357(3) 0.0211(7) Uani 1 1 d . . . . .
H6 H 0.667083 0.453650 0.444980 0.025 Uiso 1 1 calc R . . . .
C13 C 0.5836(3) 0.58392(13) 0.0627(3) 0.0325(8) Uani 1 1 d . . . . .
H13A H 0.658529 0.599412 0.067427 0.049 Uiso 1 1 calc GR . . . .
H13B H 0.549076 0.601826 -0.014191 0.049 Uiso 1 1 calc GR . . . .
H13C H 0.582751 0.535761 0.058936 0.049 Uiso 1 1 calc GR . . . .
C11 C 0.7298(2) 0.63500(13) 0.7343(3) 0.0264(7) Uani 1 1 d . . . . .
H11A H 0.714233 0.592529 0.774646 0.040 Uiso 1 1 calc GR . . . .
H11B H 0.735427 0.669038 0.800379 0.040 Uiso 1 1 calc GR . . . .
H11C H 0.798149 0.632172 0.687178 0.040 Uiso 1 1 calc GR . . . .
C10 C 0.5311(2) 0.65309(13) 0.7150(3) 0.0245(7) Uani 1 1 d . . . . .
H10A H 0.472914 0.667136 0.657415 0.037 Uiso 1 1 calc GR . . . .
H10B H 0.536091 0.683702 0.787209 0.037 Uiso 1 1 calc GR . . . .
H10C H 0.515557 0.608787 0.747007 0.037 Uiso 1 1 calc GR . . . .
C14 C 0.4049(2) 0.58105(13) 0.1780(3) 0.0284(7) Uani 1 1 d . . . . .
H14A H 0.405514 0.532856 0.177569 0.043 Uiso 1 1 calc GR . . . .
H14B H 0.368641 0.597147 0.100709 0.043 Uiso 1 1 calc GR . . . .
H14C H 0.366069 0.596741 0.253921 0.043 Uiso 1 1 calc GR . . . .

loop_
_atom_site_aniso_label
_atom_site_aniso_U_11
_atom_site_aniso_U_22
_atom_site_aniso_U_33
_atom_site_aniso_U_23
_atom_site_aniso_U_13
_atom_site_aniso_U_12
Se1 0.01021(19) 0.01430(18) 0.0197(2) 0.000 0.00222(17) 0.000
Br2 0.0143(2) 0.0281(2) 0.0212(3) 0.000 0.00004(18) 0.000
Br1 0.0142(2) 0.0355(2) 0.0237(3) 0.000 -0.00258(19) 0.000
N1 0.0100(10) 0.0102(10) 0.0140(12) 0.0006(8) 0.0007(9) 0.0001(8)
C2 0.0090(12) 0.0148(12) 0.0146(14) -0.0006(10) -0.0003(11) -0.0017(10)
C3 0.0104(12) 0.0085(11) 0.0169(15) 0.0029(10) 0.0014(12) 0.0016(9)
C1 0.0111(17) 0.0135(16) 0.010(2) 0.000 0.0020(16) 0.000
C4 0.0128(12) 0.0139(12) 0.0177(15) 0.0017(11) 0.0038(12) 0.0002(10)
C12 0.0279(15) 0.0115(11) 0.0174(15) -0.0008(11) -0.0030(13) -0.0007(11)
C7 0.0173(13) 0.0159(12) 0.0196(16) 0.0049(11) -0.0002(12) 0.0014(10)
C9 0.0222(14) 0.0133(12) 0.0164(15) 0.0019(11) -0.0017(12) -0.0001(11)
C8 0.0084(12) 0.0149(12) 0.0202(16) 0.0018(11) 0.0007(12) -0.0003(10)
C5 0.0217(14) 0.0125(12) 0.0223(17) -0.0032(11) 0.0002(13) 0.0016(10)
C6 0.0201(15) 0.0131(12) 0.0301(19) 0.0017(12) 0.0049(13) 0.0030(10)
C13 0.051(2) 0.0268(15) 0.0197(17) -0.0023(13) 0.0034(16) 0.0006(15)
C11 0.0296(16) 0.0259(15) 0.0237(18) 0.0023(13) -0.0093(14) 0.0007(12)
C10 0.0274(15) 0.0279(15) 0.0182(16) -0.0005(12) 0.0003(14) 0.0058(12)
C14 0.0308(17) 0.0219(13) 0.0325(19) 0.0007(13) -0.0131(15) -0.0009(13)

loop_
_atom_type_symbol
_atom_type_description
_atom_type_scat_dispersion_real
_atom_type_scat_dispersion_imag
_atom_type_scat_source
C C 0.0181 0.0091 'International Tables Vol C Tables 4.2.6.8 and 6.1.1.4'
H H 0.0000 0.0000 'International Tables Vol C Tables 4.2.6.8 and 6.1.1.4'
Br Br -0.6763 1.2805 'International Tables Vol C Tables 4.2.6.8 and 6.1.1.4'
N N 0.0311 0.0180 'International Tables Vol C Tables 4.2.6.8 and 6.1.1.4'
Se Se -0.7943 1.1372 'International Tables Vol C Tables 4.2.6.8 and 6.1.1.4'

loop_
_exptl_crystal_face_index_h
_exptl_crystal_face_index_k
_exptl_crystal_face_index_l
_exptl_crystal_face_perp_dist
3 -10 -4 0.0640
-6 -2 4 0.0110
4 11 -1 0.0068
-6 -4 -4 0.0116
-2 3 -6 0.0396
-7 5 2 0.0088
6 -5 4 0.0235

loop_
_geom_angle_atom_site_label_1
_geom_angle_atom_site_label_2
_geom_angle_atom_site_label_3
_geom_angle
_geom_angle_site_symmetry_1
_geom_angle_site_symmetry_3
_geom_angle_publ_flag
Br1 Se1 Br2 174.56(2) . . ?
C1 Se1 Br2 88.61(11) . . ?
C1 Se1 Br1 96.83(11) . . ?
C2 N1 C3 122.67(19) . . ?
C1 N1 C2 109.0(2) . . ?
C1 N1 C3 127.7(2) . . ?
C2 C2 N1 107.48(12) 7_575 . ?
C4 C3 N1 118.5(2) . . ?
C4 C3 C8 124.3(2) . . ?
C8 C3 N1 117.0(2) . . ?
N1 C1 Se1 126.14(14) . . ?
N1 C1 Se1 126.14(14) 7_575 . ?
N1 C1 N1 107.0(3) . 7_575 ?
C3 C4 C12 123.8(2) . . ?
C3 C4 C5 116.0(2) . . ?
C5 C4 C12 120.0(2) . . ?
C4 C12 C13 112.3(2) . . ?
C4 C12 C14 110.0(2) . . ?
C13 C12 C14 110.4(2) . . ?
C6 C7 C8 120.6(3) . . ?
C8 C9 C11 113.4(2) . . ?
C8 C9 C10 110.9(2) . . ?
C11 C9 C10 109.1(2) . . ?
C3 C8 C9 122.9(2) . . ?
C7 C8 C3 116.7(2) . . ?
C7 C8 C9 120.3(2) . . ?
C6 C5 C4 121.4(2) . . ?
C5 C6 C7 121.0(2) . . ?

loop_
_geom_bond_atom_site_label_1
_geom_bond_atom_site_label_2
_geom_bond_distance
_geom_bond_site_symmetry_2
_geom_bond_publ_flag
Se1 Br2 2.6561(6) . ?
Se1 Br1 2.5048(6) . ?
Se1 C1 1.900(3) . ?
N1 C2 1.379(3) . ?
N1 C3 1.461(3) . ?
N1 C1 1.355(3) . ?
C2 C2 1.350(4) 7_575 ?
C3 C4 1.395(3) . ?
C3 C8 1.398(3) . ?
C4 C12 1.506(3) . ?
C4 C5 1.402(3) . ?
C12 C13 1.524(4) . ?
C12 C14 1.541(3) . ?
C7 C8 1.396(3) . ?
C7 C6 1.384(4) . ?
C9 C8 1.515(3) . ?
C9 C11 1.526(3) . ?
C9 C10 1.534(3) . ?
C5 C6 1.369(4) . ?

loop_
_exptl_oxdiff_crystal_face_indexfrac_h
_exptl_oxdiff_crystal_face_indexfrac_k
_exptl_oxdiff_crystal_face_indexfrac_l
_exptl_oxdiff_crystal_face_x
_exptl_oxdiff_crystal_face_y
_exptl_oxdiff_crystal_face_z
2.5404 -10.4566 -3.5396 -0.3097 0.5681 0.7624
-6.4235 -2.4874 3.8610 -0.2091 0.3862 -0.8984
4.2088 11.1108 -0.8618 0.4622 -0.8504 0.2513
-6.3659 -3.9370 -3.5945 -0.9803 0.1286 -0.1502
-1.7561 2.9725 -6.4373 -0.7526 -0.5186 0.4057
-6.9960 4.7258 2.2712 -0.2998 -0.2049 -0.9318
5.6288 -5.2865 3.9953 0.8040 0.5531 0.2182
